data_2220700
loop_
_publ_author_name
'Tang, Ting'
'Gao, Lei'
'Jia, Hong-Sheng'
'Wu, Ya-Ming'
'Ma, Hong-Fei'

_publ_section_title
;
 Ethyl 1-[(4-acetyl-2-methoxyphenoxy)methyl]cyclopropane-1-carboxylate
;
_journal_coeditor_code BH2213
_journal_issue 2
_journal_name_full 'Acta Crystallographica Section E'
_journal_page_first o305
_journal_paper_doi 10.1107/S1600536809000956
_journal_volume 65
_journal_year 2009
_chemical_formula_iupac 'C16 H20 O5'
_chemical_formula_moiety 'C16 H20 O5'
_chemical_formula_sum 'C16 H20 O5'
_chemical_formula_weight 292.32
_chemical_name_systematic
;
Ethyl 1-[(4-acetyl-2-methoxyphenoxy)methyl]cyclopropane-1-carboxylate
;
_space_group_IT_number 14
_symmetry_cell_setting monoclinic
_symmetry_space_group_name_Hall '-P 2ybc'
_symmetry_space_group_name_H-M 'P 1 21/c 1'
_atom_sites_solution_hydrogens geom
_atom_sites_solution_primary direct
_atom_sites_solution_secondary difmap
_audit_creation_method SHELXL-97
_cell_angle_alpha 90.00
_cell_angle_beta 107.25(3)
_cell_angle_gamma 90.00
_cell_formula_units_Z 4
_cell_length_a 12.663(3)
_cell_length_b 8.5020(17)
_cell_length_c 14.676(3)
_cell_measurement_reflns_used 25
_cell_measurement_temperature 298(2)
_cell_measurement_theta_max 13
_cell_measurement_theta_min 9
_cell_volume 1509.0(6)
_computing_cell_refinement 'CAD-4 Software (Enraf--Nonius, 1985)'
_computing_data_collection 'CAD-4 Software (Enraf--Nonius, 1985)'
_computing_data_reduction 'XCAD4 (Harms & Wocadlo, 1995)'
_computing_molecular_graphics 'SHELXTL (Sheldrick, 2008)'
_computing_publication_material 'SHELXTL (Sheldrick, 2008)'
_computing_structure_refinement 'SHELXL97 (Sheldrick, 2008)'
_computing_structure_solution 'SHELXS97 (Sheldrick, 2008)'
_diffrn_ambient_temperature 298(2)
_diffrn_measured_fraction_theta_full 0.996
_diffrn_measured_fraction_theta_max 0.996
_diffrn_measurement_device_type 'Enraf--Nonius CAD-4'
_diffrn_measurement_method \w/2\q
_diffrn_radiation_monochromator graphite
_diffrn_radiation_source 'fine-focus sealed tube'
_diffrn_radiation_type MoK\a
_diffrn_radiation_wavelength 0.71073
_diffrn_reflns_av_R_equivalents 0.0391
_diffrn_reflns_av_sigmaI/netI 0.0647
_diffrn_reflns_limit_h_max 14
_diffrn_reflns_limit_h_min 0
_diffrn_reflns_limit_k_max 10
_diffrn_reflns_limit_k_min 0
_diffrn_reflns_limit_l_max 17
_diffrn_reflns_limit_l_min -17
_diffrn_reflns_number 2874
_diffrn_reflns_theta_full 25.27
_diffrn_reflns_theta_max 25.27
_diffrn_reflns_theta_min 1.68
_diffrn_standards_decay_% 1
_diffrn_standards_interval_count 200
_diffrn_standards_interval_time 120
_diffrn_standards_number 3
_exptl_absorpt_coefficient_mu 0.095
_exptl_absorpt_correction_T_max 0.9905
_exptl_absorpt_correction_T_min 0.9812
_exptl_absorpt_correction_type psi-scan
_exptl_absorpt_process_details '(North <i>et al.</i>,  1968)'
_exptl_crystal_colour colorless
_exptl_crystal_density_diffrn 1.287
_exptl_crystal_density_method 'not measured'
_exptl_crystal_description plate
_exptl_crystal_F_000 624
_exptl_crystal_size_max 0.20
_exptl_crystal_size_mid 0.10
_exptl_crystal_size_min 0.10
_refine_diff_density_max 0.216
_refine_diff_density_min -0.202
_refine_ls_extinction_method none
_refine_ls_goodness_of_fit_ref 0.926
_refine_ls_hydrogen_treatment constr
_refine_ls_matrix_type full
_refine_ls_number_constraints 0
_refine_ls_number_parameters 193
_refine_ls_number_reflns 2732
_refine_ls_number_restraints 0
_refine_ls_restrained_S_all 0.926
_refine_ls_R_factor_all 0.1270
_refine_ls_R_factor_gt 0.0618
_refine_ls_shift/su_max 0.000
_refine_ls_shift/su_mean 0.000
_refine_ls_structure_factor_coef Fsqd
_refine_ls_weighting_details 'calc w=1/[\s^2^(Fo^2^)+(0.06P)^2^+1.15P] where P=(Fo^2^+2Fc^2^)/3'
_refine_ls_weighting_scheme calc
_refine_ls_wR_factor_gt 0.1314
_refine_ls_wR_factor_ref 0.1679
_reflns_number_gt 1473
_reflns_number_total 2732
_reflns_threshold_expression I>2\s(I)
_cod_data_source_file bh2213.cif
_cod_data_source_block I
_cod_original_cell_volume 1509.0(5)
_cod_original_sg_symbol_H-M 'P 21/c'
_cod_database_code 2220700
_cod_database_fobs_code 2220700

loop_
_symmetry_equiv_pos_as_xyz
'x, y, z'
'-x, y+1/2, -z+1/2'
'-x, -y, -z'
'x, -y-1/2, z-1/2'

loop_
_atom_site_type_symbol
_atom_site_label
_atom_site_fract_x
_atom_site_fract_y
_atom_site_fract_z
_atom_site_U_iso_or_equiv
_atom_site_adp_type
_atom_site_calc_flag
_atom_site_refinement_flags
_atom_site_occupancy
_atom_site_disorder_assembly
_atom_site_disorder_group
O O1 0.5800(2) 0.2003(4) 0.7367(2) 0.0809(10) Uani d . 1 . .
C C1 0.7006(3) 0.3398(5) 0.6698(3) 0.0673(13) Uani d . 1 . .
H H1A 0.7445 0.3495 0.7353 0.101 Uiso calc R 1 . .
H H1B 0.6823 0.4426 0.6428 0.101 Uiso calc R 1 . .
H H1C 0.7418 0.2838 0.6348 0.101 Uiso calc R 1 . .
O O2 0.26250(19) -0.0087(3) 0.46428(15) 0.0472(6) Uani d . 1 . .
C C2 0.5977(3) 0.2525(5) 0.6646(3) 0.0522(10) Uani d . 1 . .
O O3 0.27923(17) 0.1243(3) 0.31287(15) 0.0431(6) Uani d . 1 . .
C C3 0.5143(3) 0.2248(4) 0.5700(2) 0.0403(8) Uani d . 1 . .
O O4 0.1020(2) 0.3513(3) 0.20147(19) 0.0602(8) Uani d . 1 . .
C C4 0.4262(3) 0.1219(4) 0.5639(2) 0.0417(9) Uani d . 1 . .
H H4A 0.4197 0.0740 0.6189 0.050 Uiso calc R 1 . .
C C5 0.3492(3) 0.0907(4) 0.4776(2) 0.0360(8) Uani d . 1 . .
O O5 -0.0032(2) 0.2019(4) 0.0853(2) 0.0883(11) Uani d . 1 . .
C C6 0.3593(3) 0.1627(4) 0.3945(2) 0.0375(8) Uani d . 1 . .
C C7 0.4462(3) 0.2622(4) 0.3995(2) 0.0415(9) Uani d . 1 . .
H H7A 0.4534 0.3086 0.3442 0.050 Uiso calc R 1 . .
C C8 0.5237(3) 0.2938(4) 0.4871(3) 0.0464(9) Uani d . 1 . .
H H8A 0.5823 0.3616 0.4901 0.056 Uiso calc R 1 . .
C C9 0.2450(3) -0.0810(5) 0.5458(3) 0.0565(11) Uani d . 1 . .
H H9A 0.1861 -0.1562 0.5259 0.085 Uiso calc R 1 . .
H H9B 0.2256 -0.0022 0.5849 0.085 Uiso calc R 1 . .
H H9C 0.3115 -0.1334 0.5817 0.085 Uiso calc R 1 . .
C C10 0.2902(3) 0.1857(4) 0.2248(2) 0.0413(9) Uani d . 1 . .
H H10A 0.3545 0.1404 0.2118 0.050 Uiso calc R 1 . .
H H10B 0.2994 0.2990 0.2292 0.050 Uiso calc R 1 . .
C C11 0.1888(3) 0.1450(4) 0.1471(2) 0.0414(8) Uani d . 1 . .
C C12 0.1746(3) -0.0231(5) 0.1132(3) 0.0567(11) Uani d . 1 . .
H H12A 0.2312 -0.0979 0.1453 0.068 Uiso calc R 1 . .
H H12B 0.1001 -0.0653 0.0930 0.068 Uiso calc R 1 . .
C C13 0.2038(3) 0.0959(5) 0.0513(2) 0.0590(11) Uani d . 1 . .
H H13A 0.1471 0.1268 -0.0064 0.071 Uiso calc R 1 . .
H H13B 0.2784 0.0942 0.0461 0.071 Uiso calc R 1 . .
C C14 0.0850(3) 0.2319(5) 0.1393(3) 0.0497(10) Uani d . 1 . .
C C15 0.0056(4) 0.4466(6) 0.2022(3) 0.0750(14) Uani d . 1 . .
H H15A -0.0610 0.3843 0.1777 0.090 Uiso calc R 1 . .
H H15B 0.0113 0.4756 0.2675 0.090 Uiso calc R 1 . .
C C16 -0.0033(4) 0.5888(6) 0.1448(4) 0.0806(14) Uani d . 1 . .
H H16A -0.0661 0.6490 0.1485 0.121 Uiso calc R 1 . .
H H16B -0.0123 0.5605 0.0797 0.121 Uiso calc R 1 . .
H H16C 0.0626 0.6506 0.1687 0.121 Uiso calc R 1 . .

loop_
_atom_site_aniso_label
_atom_site_aniso_U_11
_atom_site_aniso_U_22
_atom_site_aniso_U_33
_atom_site_aniso_U_12
_atom_site_aniso_U_13
_atom_site_aniso_U_23
O1 0.0617(18) 0.131(3) 0.0465(16) 0.0004(19) 0.0099(14) -0.0115(18)
C1 0.052(2) 0.071(3) 0.068(3) -0.009(2) 0.001(2) -0.023(2)
O2 0.0434(13) 0.0557(16) 0.0413(13) -0.0115(13) 0.0106(10) 0.0021(12)
C2 0.048(2) 0.057(3) 0.045(2) 0.007(2) 0.0029(18) -0.015(2)
O3 0.0417(13) 0.0481(15) 0.0364(12) -0.0089(12) 0.0065(10) 0.0034(12)
C3 0.0379(19) 0.043(2) 0.0363(18) 0.0070(17) 0.0048(15) -0.0084(17)
O4 0.0503(15) 0.0526(17) 0.0738(18) 0.0038(14) 0.0125(13) -0.0084(15)
C4 0.0370(18) 0.046(2) 0.042(2) 0.0080(17) 0.0112(15) -0.0006(17)
C5 0.0375(18) 0.0311(18) 0.0394(18) 0.0050(16) 0.0113(15) -0.0037(15)
O5 0.0523(18) 0.089(2) 0.101(2) 0.0043(17) -0.0115(17) -0.026(2)
C6 0.0354(18) 0.036(2) 0.0351(18) -0.0015(16) 0.0019(14) -0.0046(15)
C7 0.045(2) 0.035(2) 0.044(2) 0.0015(17) 0.0112(16) 0.0007(17)
C8 0.041(2) 0.035(2) 0.058(2) -0.0016(17) 0.0063(17) -0.0061(18)
C9 0.058(2) 0.061(3) 0.057(2) -0.006(2) 0.0264(19) 0.010(2)
C10 0.045(2) 0.041(2) 0.0385(19) -0.0018(17) 0.0129(15) 0.0033(16)
C11 0.050(2) 0.037(2) 0.0351(18) -0.0027(17) 0.0087(15) 0.0003(16)
C12 0.066(3) 0.043(2) 0.056(2) -0.002(2) 0.0093(19) -0.0094(19)
C13 0.071(3) 0.066(3) 0.037(2) -0.005(2) 0.0111(18) -0.005(2)
C14 0.042(2) 0.051(2) 0.047(2) -0.0062(19) 0.0001(18) 0.005(2)
C15 0.061(3) 0.069(3) 0.102(4) 0.020(2) 0.034(3) 0.010(3)
C16 0.060(3) 0.071(3) 0.112(4) 0.007(3) 0.026(3) 0.002(3)

loop_
_atom_type_symbol
_atom_type_description
_atom_type_scat_dispersion_real
_atom_type_scat_dispersion_imag
_atom_type_scat_source
C C 0.0033 0.0016 'International Tables Vol C Tables 4.2.6.8 and 6.1.1.4'
H H 0.0000 0.0000 'International Tables Vol C Tables 4.2.6.8 and 6.1.1.4'
O O 0.0106 0.0060 'International Tables Vol C Tables 4.2.6.8 and 6.1.1.4'

loop_
_geom_angle_atom_site_label_1
_geom_angle_atom_site_label_2
_geom_angle_atom_site_label_3
_geom_angle_site_symmetry_1
_geom_angle_site_symmetry_3
_geom_angle
_geom_angle_publ_flag
C2 C1 H1A . . 109.5 ?
C2 C1 H1B . . 109.5 ?
H1A C1 H1B . . 109.5 ?
C2 C1 H1C . . 109.5 ?
H1A C1 H1C . . 109.5 ?
H1B C1 H1C . . 109.5 ?
C5 O2 C9 . . 118.1(3) ?
O1 C2 C1 . . 121.3(3) ?
O1 C2 C3 . . 119.0(4) ?
C1 C2 C3 . . 119.7(4) ?
C6 O3 C10 . . 117.3(2) ?
C8 C3 C4 . . 118.9(3) ?
C8 C3 C2 . . 121.8(3) ?
C4 C3 C2 . . 119.3(3) ?
C14 O4 C15 . . 117.2(3) ?
C5 C4 C3 . . 120.9(3) ?
C5 C4 H4A . . 119.5 ?
C3 C4 H4A . . 119.5 ?
O2 C5 C4 . . 125.3(3) ?
O2 C5 C6 . . 115.2(3) ?
C4 C5 C6 . . 119.5(3) ?
O3 C6 C7 . . 124.9(3) ?
O3 C6 C5 . . 115.1(3) ?
C7 C6 C5 . . 120.0(3) ?
C6 C7 C8 . . 120.1(3) ?
C6 C7 H7A . . 119.9 ?
C8 C7 H7A . . 119.9 ?
C3 C8 C7 . . 120.5(3) ?
C3 C8 H8A . . 119.7 ?
C7 C8 H8A . . 119.7 ?
O2 C9 H9A . . 109.5 ?
O2 C9 H9B . . 109.5 ?
H9A C9 H9B . . 109.5 ?
O2 C9 H9C . . 109.5 ?
H9A C9 H9C . . 109.5 ?
H9B C9 H9C . . 109.5 ?
O3 C10 C11 . . 108.3(3) ?
O3 C10 H10A . . 110.0 ?
C11 C10 H10A . . 110.0 ?
O3 C10 H10B . . 110.0 ?
C11 C10 H10B . . 110.0 ?
H10A C10 H10B . . 108.4 ?
C14 C11 C10 . . 119.3(3) ?
C14 C11 C12 . . 115.5(3) ?
C10 C11 C12 . . 117.9(3) ?
C14 C11 C13 . . 114.4(3) ?
C10 C11 C13 . . 117.0(3) ?
C12 C11 C13 . . 58.2(2) ?
C13 C12 C11 . . 61.7(2) ?
C13 C12 H12A . . 117.6 ?
C11 C12 H12A . . 117.6 ?
C13 C12 H12B . . 117.6 ?
C11 C12 H12B . . 117.6 ?
H12A C12 H12B . . 114.7 ?
C12 C13 C11 . . 60.0(2) ?
C12 C13 H13A . . 117.8 ?
C11 C13 H13A . . 117.8 ?
C12 C13 H13B . . 117.8 ?
C11 C13 H13B . . 117.8 ?
H13A C13 H13B . . 114.9 ?
O5 C14 O4 . . 123.1(4) ?
O5 C14 C11 . . 125.5(4) ?
O4 C14 C11 . . 111.4(3) ?
C16 C15 O4 . . 112.0(4) ?
C16 C15 H15A . . 109.2 ?
O4 C15 H15A . . 109.2 ?
C16 C15 H15B . . 109.2 ?
O4 C15 H15B . . 109.2 ?
H15A C15 H15B . . 107.9 ?
C15 C16 H16A . . 109.5 ?
C15 C16 H16B . . 109.5 ?
H16A C16 H16B . . 109.5 ?
C15 C16 H16C . . 109.5 ?
H16A C16 H16C . . 109.5 ?
H16B C16 H16C . . 109.5 ?

loop_
_geom_bond_atom_site_label_1
_geom_bond_atom_site_label_2
_geom_bond_site_symmetry_2
_geom_bond_distance
_geom_bond_publ_flag
O1 C2 . 1.227(4) ?
C1 C2 . 1.482(5) ?
C1 H1A . 0.9600 ?
C1 H1B . 0.9600 ?
C1 H1C . 0.9600 ?
O2 C5 . 1.352(4) ?
O2 C9 . 1.419(4) ?
C2 C3 . 1.493(5) ?
O3 C6 . 1.360(3) ?
O3 C10 . 1.438(4) ?
C3 C8 . 1.387(5) ?
C3 C4 . 1.399(5) ?
O4 C14 . 1.339(4) ?
O4 C15 . 1.468(4) ?
C4 C5 . 1.376(4) ?
C4 H4A . 0.9300 ?
C5 C6 . 1.405(5) ?
O5 C14 . 1.189(4) ?
C6 C7 . 1.373(4) ?
C7 C8 . 1.393(5) ?
C7 H7A . 0.9300 ?
C8 H8A . 0.9300 ?
C9 H9A . 0.9600 ?
C9 H9B . 0.9600 ?
C9 H9C . 0.9600 ?
C10 C11 . 1.483(4) ?
C10 H10A . 0.9700 ?
C10 H10B . 0.9700 ?
C11 C14 . 1.482(5) ?
C11 C12 . 1.506(5) ?
C11 C13 . 1.532(5) ?
C12 C13 . 1.478(5) ?
C12 H12A . 0.9700 ?
C12 H12B . 0.9700 ?
C13 H13A . 0.9700 ?
C13 H13B . 0.9700 ?
C15 C16 . 1.459(6) ?
C15 H15A . 0.9700 ?
C15 H15B . 0.9700 ?
C16 H16A . 0.9600 ?
C16 H16B . 0.9600 ?
C16 H16C . 0.9600 ?

loop_
_geom_hbond_atom_site_label_D
_geom_hbond_atom_site_label_H
_geom_hbond_atom_site_label_A
_geom_hbond_site_symmetry_A
_geom_hbond_distance_DH
_geom_hbond_distance_HA
_geom_hbond_distance_DA
_geom_hbond_angle_DHA
_geom_hbond_publ_flag
C7 H7A O1 4_565 0.9300 2.5600 3.329(4) 140.00 yes
C15 H15A O5 . 0.9700 2.3200 2.678(6) 101.00 no

loop_
_geom_torsion_atom_site_label_1
_geom_torsion_atom_site_label_2
_geom_torsion_atom_site_label_3
_geom_torsion_atom_site_label_4
_geom_torsion_site_symmetry_1
_geom_torsion_site_symmetry_2
_geom_torsion_site_symmetry_3
_geom_torsion_site_symmetry_4
_geom_torsion
_geom_torsion_publ_flag
O1 C2 C3 C8 . . . . 173.4(4) ?
C1 C2 C3 C8 . . . . -7.6(5) ?
O1 C2 C3 C4 . . . . -9.0(5) ?
C1 C2 C3 C4 . . . . 170.0(3) ?
C8 C3 C4 C5 . . . . -0.8(5) ?
C2 C3 C4 C5 . . . . -178.5(3) ?
C9 O2 C5 C4 . . . . 3.6(5) ?
C9 O2 C5 C6 . . . . -177.7(3) ?
C3 C4 C5 O2 . . . . 178.9(3) ?
C3 C4 C5 C6 . . . . 0.2(5) ?
C10 O3 C6 C7 . . . . 3.6(5) ?
C10 O3 C6 C5 . . . . -175.5(3) ?
O2 C5 C6 O3 . . . . 1.2(4) ?
C4 C5 C6 O3 . . . . 179.9(3) ?
O2 C5 C6 C7 . . . . -178.1(3) ?
C4 C5 C6 C7 . . . . 0.7(5) ?
O3 C6 C7 C8 . . . . 179.9(3) ?
C5 C6 C7 C8 . . . . -1.0(5) ?
C4 C3 C8 C7 . . . . 0.6(5) ?
C2 C3 C8 C7 . . . . 178.2(3) ?
C6 C7 C8 C3 . . . . 0.3(5) ?
C6 O3 C10 C11 . . . . -173.7(3) ?
O3 C10 C11 C14 . . . . 74.4(4) ?
O3 C10 C11 C12 . . . . -74.2(4) ?
O3 C10 C11 C13 . . . . -140.7(3) ?
C14 C11 C12 C13 . . . . 104.1(4) ?
C10 C11 C12 C13 . . . . -106.1(4) ?
C14 C11 C13 C12 . . . . -106.0(4) ?
C10 C11 C13 C12 . . . . 107.5(4) ?
C15 O4 C14 O5 . . . . 0.7(6) ?
C15 O4 C14 C11 . . . . -179.3(3) ?
C10 C11 C14 O5 . . . . -173.6(4) ?
C12 C11 C14 O5 . . . . -24.2(6) ?
C13 C11 C14 O5 . . . . 40.7(5) ?
C10 C11 C14 O4 . . . . 6.4(5) ?
C12 C11 C14 O4 . . . . 155.8(3) ?
C13 C11 C14 O4 . . . . -139.3(3) ?
C14 O4 C15 C16 . . . . -96.6(4) ?

loop_
_cod_related_entry_id
_cod_related_entry_database
_cod_related_entry_code
1 ChemSpider 24741558
